data_9000522
loop_
_publ_author_name
'Hill, R. J.'
'Jones, J. B.'

_publ_section_title
;
 The crystal structure of hopeite
;
_journal_name_full 'American Mineralogist'
_journal_page_first 987
_journal_page_last 995
_journal_volume 61
_journal_year 1976
_chemical_formula_sum 'H10 O12 P2 Zn3'
_chemical_name_mineral Hopeite
_space_group_IT_number 62
_symmetry_space_group_name_Hall '-P 2ac 2n'
_symmetry_space_group_name_H-M 'P n m a'
_cell_angle_alpha 90
_cell_angle_beta 90
_cell_angle_gamma 90
_cell_formula_units_Z 4
_cell_length_a 10.597
_cell_length_b 18.318
_cell_length_c 5.031
_cell_volume 976.597
_database_code_amcsd 0000533
_exptl_crystal_density_diffrn 3.130
_cod_original_formula_sum 'Zn3 P2 (O12 H10)'
_cod_database_code 9000522

loop_
_space_group_symop_operation_xyz
x,y,z
x,1/2-y,z
-x,1/2+y,-z
1/2-x,1/2+y,1/2+z
1/2+x,1/2-y,1/2-z
1/2+x,y,1/2-z
1/2-x,-y,1/2+z
-x,-y,-z

loop_
_atom_site_aniso_label
_atom_site_aniso_U_11
_atom_site_aniso_U_22
_atom_site_aniso_U_33
_atom_site_aniso_U_12
_atom_site_aniso_U_13
_atom_site_aniso_U_23
Zn1 0.01485 0.02193 0.01353 0.00000 -0.00103 0.00000
Zn2 0.01246 0.01666 0.01137 -0.00030 -0.00003 -0.00070
P 0.01468 0.01224 0.01195 0.00108 -0.00054 0.00079
Wat1 0.02048 0.03060 0.01782 0.00000 -0.00216 0.00000
Wat2 0.01593 0.04760 0.02282 0.00000 0.00486 0.00000
Wat3 0.02560 0.02720 0.03424 0.00688 0.00405 0.00187
O4 0.03129 0.01700 0.01859 -0.00787 -0.00729 0.00280
O5 0.05348 0.02210 0.01500 0.01180 -0.00621 -0.00420
O6 0.01479 0.01870 0.03321 -0.00295 0.00270 -0.00467
O-H7 0.01650 0.02380 0.01539 0.00590 -0.00378 -0.00514

loop_
_atom_site_label
_atom_site_fract_x
_atom_site_fract_y
_atom_site_fract_z
_atom_site_type_symbol
_atom_site_attached_hydrogens
Zn1 0.26365 0.25000 0.07280 Zn 0
Zn2 0.14273 0.49915 0.20780 Zn 0
P 0.39710 0.40580 0.22561 P 0
Wat1 0.10650 0.75000 0.25790 O 2
Wat2 0.11430 0.25000 0.34800 O 2
Wat3 0.33670 0.66950 0.33720 O 2
O4 0.35990 0.32750 0.28380 O 0
O5 0.10030 0.57950 0.42830 O 0
O6 0.02500 0.42170 0.14330 O 0
O-H7 0.30130 0.45970 0.35970 O 1

loop_
_cod_changelog_entry_id
_cod_changelog_entry_author
_cod_changelog_entry_date
_cod_changelog_entry_text
1
;cod-tools version 3.8.0
Id: cif_guess_AMCSD_atom_types 9574 2023-05-10 09:00:05Z saulius
;
2023-05-10T18:46:22+03:00
;Derived atom types and hydrogen counts
from atom names that follow the AMCSD naming convention
(Wat == water, O-H == hydroxyl).
;
2
;cod-tools version 3.10.1
Id: cif_fix_AMCSD_aniso_labels 10200 2024-08-01 14:09:44Z saulius
;
2024-08-02T12:19:44+03:00
;Changed the following '_atom_site_aniso_label' values:
'OH7' -> 'O-H7'
;

loop_
_cod_related_entry_id
_cod_related_entry_database
_cod_related_entry_code
1 AMCSD 0000533
